data_4345646
loop_
_publ_author_name
'Wong, Ho-Yin'
'Lo, Wai-Sum'
'Chan, Wesley Ting Kwok'
'Law, Ga-Lai'

_publ_section_title
;
 Mechanistic Investigation of Inducing Triboluminescence in
 Lanthanide(III) \b-Diketonate Complexes.
;
_journal_issue 9
_journal_name_full 'Inorganic chemistry'
_journal_page_first 5135
_journal_page_last 5140
_journal_paper_doi 10.1021/acs.inorgchem.7b00273
_journal_volume 56
_journal_year 2017
_chemical_formula_moiety 'C32 H16 Eu F12 O8 S4, C9 H20 N, H2 O'
_chemical_formula_sum 'C41 H38 Eu F12 N O9 S4'
_chemical_formula_weight 1196.92
_space_group_crystal_system tetragonal
_space_group_IT_number 114
_space_group_name_Hall 'P -4 2n'
_space_group_name_H-M_alt 'P -4 21 c'
_symmetry_space_group_name_Hall 'P -4 2n'
_symmetry_space_group_name_H-M 'P -4 21 c'
_atom_sites_solution_hydrogens mixed
_audit_creation_method SHELXL-2014/7
_cell_angle_alpha 90
_cell_angle_beta 90
_cell_angle_gamma 90
_cell_formula_units_Z 8
_cell_length_a 24.7670(6)
_cell_length_b 24.7670(6)
_cell_length_c 16.3241(5)
_cell_measurement_reflns_used 9946
_cell_measurement_temperature 296(2)
_cell_measurement_theta_max 25.5
_cell_measurement_theta_min 2.5
_cell_volume 10013.3(5)
_computing_cell_refinement 'SAINT v8.34A (Bruker, 2013)'
_computing_data_reduction 'SAINT v8.34A (Bruker, 2013)'
_computing_structure_refinement 'SHELXL-2014/7 (Sheldrick, 2014)'
_computing_structure_solution 'ShelXT (Sheldrick, 2015)'
_diffrn_ambient_temperature 296(2)
_diffrn_detector_area_resol_mean 8
_diffrn_measured_fraction_theta_full 0.998
_diffrn_measured_fraction_theta_max 0.994
_diffrn_measurement_device_type 'BRUKER APEX-II CCD'
_diffrn_measurement_method '\f and \w scans'
_diffrn_radiation_type MoK\a
_diffrn_radiation_wavelength 0.71073
_diffrn_reflns_av_R_equivalents 0.0418
_diffrn_reflns_av_unetI/netI 0.0424
_diffrn_reflns_Laue_measured_fraction_full 0.998
_diffrn_reflns_Laue_measured_fraction_max 0.994
_diffrn_reflns_limit_h_max 29
_diffrn_reflns_limit_h_min -30
_diffrn_reflns_limit_k_max 28
_diffrn_reflns_limit_k_min -28
_diffrn_reflns_limit_l_max 19
_diffrn_reflns_limit_l_min -19
_diffrn_reflns_number 54071
_diffrn_reflns_point_group_measured_fraction_full 0.992
_diffrn_reflns_point_group_measured_fraction_max 0.981
_diffrn_reflns_theta_full 25.242
_diffrn_reflns_theta_max 25.712
_diffrn_reflns_theta_min 1.163
_diffrn_source 'sealed tube'
_exptl_absorpt_coefficient_mu 1.514
_exptl_absorpt_correction_T_max 0.7453
_exptl_absorpt_correction_T_min 0.6144
_exptl_absorpt_correction_type multi-scan
_exptl_absorpt_process_details
'SADABS-2012/1 (Bruker,2012) was used for absorption correction. wR2(int) was 0.0771 before and 0.0626 after correction. The Ratio of minimum to maximum transmission is 0.8244. The \l/2 correction factor is 0.0015.'
_exptl_crystal_colour 'clear light colourless'
_exptl_crystal_density_diffrn 1.588
_exptl_crystal_description block
_exptl_crystal_F_000 4784
_exptl_crystal_size_max 0.4
_exptl_crystal_size_mid 0.3
_exptl_crystal_size_min 0.3
_refine_diff_density_max 1.441
_refine_diff_density_min -1.029
_refine_diff_density_rms 0.101
_refine_ls_abs_structure_details
;
 Flack x determined using 3076 quotients [(I+)-(I-)]/[(I+)+(I-)]
 (Parsons, Flack and Wagner, Acta Cryst. B69 (2013) 249-259).
;
_refine_ls_abs_structure_Flack -0.002(3)
_refine_ls_extinction_method none
_refine_ls_goodness_of_fit_ref 1.109
_refine_ls_hydrogen_treatment mixed
_refine_ls_matrix_type full
_refine_ls_number_parameters 614
_refine_ls_number_reflns 9354
_refine_ls_number_restraints 32
_refine_ls_restrained_S_all 1.113
_refine_ls_R_factor_all 0.0667
_refine_ls_R_factor_gt 0.0455
_refine_ls_shift/su_max 0.001
_refine_ls_shift/su_mean 0.000
_refine_ls_structure_factor_coef Fsqd
_refine_ls_weighting_details 'w=1/[\s^2^(Fo^2^)+(0.0622P)^2^+12.3822P] where P=(Fo^2^+2Fc^2^)/3'
_refine_ls_weighting_scheme calc
_refine_ls_wR_factor_gt 0.1071
_refine_ls_wR_factor_ref 0.1210
_reflns_Friedel_coverage 0.816
_reflns_Friedel_fraction_full 0.985
_reflns_Friedel_fraction_max 0.965
_reflns_number_gt 7848
_reflns_number_total 9354
_reflns_threshold_expression 'I > 2\s(I)'
_cod_data_source_file ic7b00273_si_012.cif
_cod_data_source_block wong0207wy
_cod_depositor_comments 'Adding full bibliography for 4345646--4345650.cif.'
_cod_original_cell_volume 10013.3(6)
_cod_database_code 4345646
_shelx_shelxl_version_number 2014/7
_shelx_space_group_comment
;
The symmetry employed for this shelxl refinement is uniquely defined
by the following loop, which should always be used as a source of
symmetry information in preference to the above space-group names.
They are only intended as comments.
;

loop_
_space_group_symop_operation_xyz
'x, y, z'
'-x, -y, z'
'y, -x, -z'
'-y, x, -z'
'-x+1/2, y+1/2, -z+1/2'
'x+1/2, -y+1/2, -z+1/2'
'-y+1/2, -x+1/2, z+1/2'
'y+1/2, x+1/2, z+1/2'

loop_
_atom_site_label
_atom_site_type_symbol
_atom_site_fract_x
_atom_site_fract_y
_atom_site_fract_z
_atom_site_U_iso_or_equiv
_atom_site_adp_type
_atom_site_occupancy
_atom_site_site_symmetry_order
_atom_site_calc_flag
_atom_site_refinement_flags_posn
_atom_site_refinement_flags_adp
_atom_site_refinement_flags_occupancy
_atom_site_disorder_assembly
_atom_site_disorder_group
C1 C 0.2083(5) 0.4893(5) -0.0505(7) 0.057(3) Uani 1 1 d . . . . .
C2 C 0.1991(4) 0.4673(4) 0.0365(6) 0.043(2) Uani 1 1 d . . . . .
C3 C 0.1475(4) 0.4632(4) 0.0625(6) 0.049(2) Uani 1 1 d . . . . .
H3 H 0.1197 0.4731 0.0271 0.059 Uiso 1 1 calc R U . . .
C4 C 0.1342(4) 0.4441(4) 0.1424(7) 0.049(2) Uani 1 1 d . . . . .
C5 C 0.0772(4) 0.4346(5) 0.1635(8) 0.058(3) Uani 1 1 d . . . . .
C6 C 0.0316(4) 0.4364(5) 0.1168(9) 0.066(3) Uani 1 1 d . . . . .
H6 H 0.0314 0.4445 0.0611 0.079 Uiso 1 1 calc R U . . .
C7 C -0.0141(5) 0.4248(6) 0.1616(10) 0.081(4) Uani 1 1 d . . . . .
H7 H -0.0484 0.4219 0.1386 0.097 Uiso 1 1 calc R U . . .
C8 C -0.0042(6) 0.4182(7) 0.2419(11) 0.097(5) Uani 1 1 d . . . . .
H8 H -0.0310 0.4127 0.2809 0.117 Uiso 1 1 calc R U . . .
C9 C 0.3806(4) 0.3124(5) 0.1661(7) 0.054(3) Uani 1 1 d . . . . .
C10 C 0.3297(3) 0.3376(4) 0.2035(6) 0.042(2) Uani 1 1 d . . . . .
C11 C 0.3065(4) 0.3106(4) 0.2697(7) 0.051(3) Uani 1 1 d . . . . .
H11 H 0.3225 0.2792 0.2893 0.061 Uiso 1 1 calc R U . . .
C12 C 0.2593(4) 0.3302(4) 0.3075(6) 0.047(2) Uani 1 1 d . . . . .
C13 C 0.2321(4) 0.2944(4) 0.3681(7) 0.057(3) Uani 1 1 d . . . . .
C14 C 0.2421(4) 0.2415(5) 0.3874(7) 0.067(3) Uani 1 1 d . . . . .
H14 H 0.2697 0.2211 0.3642 0.080 Uiso 1 1 calc R U . . .
C15 C 0.2061(5) 0.2217(6) 0.4462(10) 0.092(5) Uani 1 1 d . . . . .
H15 H 0.2078 0.1871 0.4680 0.111 Uiso 1 1 calc R U . . .
C16 C 0.1691(6) 0.2580(8) 0.4675(12) 0.116(7) Uani 1 1 d . . . . .
H16 H 0.1418 0.2512 0.5053 0.139 Uiso 1 1 calc R U . . .
C17 C 0.1579(7) 0.5079(7) 0.4388(10) 0.085(4) Uani 1 1 d . . . . .
C18 C 0.1850(5) 0.5175(5) 0.3561(8) 0.067(3) Uani 1 1 d . . . . .
C19 C 0.1658(5) 0.5575(4) 0.3068(8) 0.061(3) Uani 1 1 d . . . . .
H19 H 0.1373 0.5787 0.3257 0.073 Uiso 1 1 calc R U . . .
C20 C 0.1872(4) 0.5683(4) 0.2286(8) 0.054(3) Uani 1 1 d . . . . .
C21 C 0.1642(4) 0.6138(4) 0.1808(8) 0.056(3) Uani 1 1 d D . . . .
S3 S 0.1779(3) 0.6158(2) 0.0774(4) 0.0691(15) Uani 0.7 1 d . . P A 1
C22 C 0.1299(8) 0.6577(11) 0.1920(17) 0.077(8) Uani 0.7 1 d . . P A 1
H22 H 0.1173 0.6645 0.2447 0.093 Uiso 0.7 1 calc R U P A 1
C22' C 0.166(2) 0.6248(19) 0.099(2) 0.077(8) Uani 0.3 1 d D . P A 2
H22' H 0.1859 0.6028 0.0637 0.093 Uiso 0.3 1 calc R U P A 2
S3' S 0.1262(8) 0.6600(7) 0.2287(10) 0.0691(15) Uani 0.3 1 d . . P A 2
C23 C 0.1150(5) 0.6886(5) 0.1363(11) 0.077(4) Uani 1 1 d . . . . .
H23 H 0.0927 0.7187 0.1408 0.093 Uiso 1 1 calc R U . A 1
C24 C 0.1381(6) 0.6689(6) 0.0681(12) 0.088(5) Uani 1 1 d D . . . .
H24 H 0.1319 0.6847 0.0173 0.106 Uiso 1 1 calc R U . A 1
C25 C 0.4231(5) 0.4398(8) 0.3657(9) 0.090(5) Uani 1 1 d . . . . .
C26 C 0.3863(4) 0.4624(5) 0.2999(6) 0.053(3) Uani 1 1 d . . . . .
C27 C 0.4095(4) 0.4935(5) 0.2401(6) 0.053(3) Uani 1 1 d . . . . .
H27 H 0.4466 0.4990 0.2420 0.063 Uiso 1 1 calc R U . . .
C28 C 0.3797(4) 0.5178(4) 0.1751(6) 0.040(2) Uani 1 1 d . . . . .
C29 C 0.4057(4) 0.5578(4) 0.1217(6) 0.046(2) Uani 1 1 d D . . . .
S4 S 0.4728(2) 0.5760(3) 0.1270(4) 0.0591(14) Uani 0.65 1 d . . P B 1
C30 C 0.3848(5) 0.5876(8) 0.0594(12) 0.041(5) Uani 0.65 1 d D . P B 1
H30 H 0.3494 0.5827 0.0418 0.050 Uiso 0.65 1 calc R U P B 1
S4' S 0.3671(5) 0.5897(6) 0.0598(8) 0.0591(14) Uani 0.35 1 d . . P B 2
C30' C 0.4589(11) 0.5750(15) 0.110(2) 0.041(5) Uani 0.35 1 d D . P B 2
H30' H 0.4879 0.5587 0.1364 0.050 Uiso 0.35 1 calc R U P B 2
C31 C 0.4179(5) 0.6249(4) 0.0237(8) 0.064(3) Uani 1 1 d D . . . .
H31 H 0.4079 0.6500 -0.0159 0.076 Uiso 1 1 calc R U . B 1
C32 C 0.4660(5) 0.6189(6) 0.0551(8) 0.076(4) Uani 1 1 d D . . . .
H32 H 0.4952 0.6389 0.0362 0.092 Uiso 1 1 calc R U . B 1
Eu1 Eu 0.26172(2) 0.45311(2) 0.21614(3) 0.03602(14) Uani 1 1 d . . . . .
F1 F 0.1665(4) 0.5085(6) -0.0866(6) 0.141(5) Uani 1 1 d . . . . .
F2 F 0.2443(4) 0.5275(4) -0.0513(6) 0.110(3) Uani 1 1 d . . . . .
F3 F 0.2300(6) 0.4526(4) -0.0983(5) 0.133(4) Uani 1 1 d . . . . .
F4 F 0.4035(3) 0.2748(3) 0.2096(5) 0.090(2) Uani 1 1 d . . . . .
F5 F 0.4180(3) 0.3496(4) 0.1552(7) 0.107(3) Uani 1 1 d . . . . .
F6 F 0.3729(3) 0.2948(4) 0.0933(5) 0.111(3) Uani 1 1 d . . . . .
F7 F 0.1922(5) 0.5164(5) 0.4997(6) 0.132(5) Uani 1 1 d . . . . .
F8 F 0.1436(5) 0.4568(5) 0.4471(6) 0.136(4) Uani 1 1 d . . . . .
F9 F 0.1169(4) 0.5378(4) 0.4549(5) 0.108(3) Uani 1 1 d . . . . .
F10 F 0.4124(5) 0.4618(7) 0.4365(6) 0.164(6) Uani 1 1 d . . . . .
F11 F 0.4148(4) 0.3882(5) 0.3751(8) 0.138(5) Uani 1 1 d . . . . .
F12 F 0.4752(3) 0.4465(4) 0.3540(6) 0.120(4) Uani 1 1 d . . . . .
O1 O 0.2421(3) 0.4547(3) 0.0730(4) 0.0453(15) Uani 1 1 d . . . . .
O2 O 0.1683(3) 0.4336(3) 0.1961(4) 0.0526(18) Uani 1 1 d . . . . .
O3 O 0.3138(3) 0.3796(3) 0.1677(4) 0.0466(16) Uani 1 1 d . . . . .
O4 O 0.2387(3) 0.3748(3) 0.2946(5) 0.0533(18) Uani 1 1 d . . . . .
O5 O 0.2246(3) 0.4852(3) 0.3424(5) 0.060(2) Uani 1 1 d . . . . .
O6 O 0.2232(3) 0.5408(3) 0.1963(5) 0.056(2) Uani 1 1 d . . . . .
O7 O 0.3372(3) 0.4510(3) 0.3106(4) 0.0532(18) Uani 1 1 d . . . . .
O8 O 0.3313(3) 0.5076(3) 0.1628(4) 0.0470(16) Uani 1 1 d . . . . .
S1 S 0.06299(14) 0.4210(2) 0.2644(2) 0.0923(13) Uani 1 1 d . . . . .
S2 S 0.17683(13) 0.31807(16) 0.4184(3) 0.0844(12) Uani 1 1 d . . . . .
O9 O 0.2869(4) 0.4208(5) 0.4613(5) 0.100(4) Uani 1 1 d D . . . .
H9A H 0.306(6) 0.450(3) 0.478(10) 0.120 Uiso 1 1 d D U . . .
H9B H 0.263(5) 0.436(5) 0.426(8) 0.120 Uiso 1 1 d D U . . .
N1 N 0.2928(9) 0.3639(11) 0.6111(17) 0.079(5) Uiso 0.5 1 d D . P C 1
H1A H 0.2870 0.3832 0.5660 0.094 Uiso 0.5 1 calc R U P C 1
H1B H 0.2720 0.3347 0.6076 0.094 Uiso 0.5 1 calc R U P C 1
C33 C 0.2731(12) 0.3959(11) 0.6807(15) 0.088(6) Uiso 0.5 1 d D . P C 1
C34 C 0.2975(18) 0.373(2) 0.758(2) 0.151(13) Uiso 0.5 1 d D . P C 1
H34A H 0.3052 0.4033 0.7933 0.181 Uiso 0.5 1 calc R U P C 1
H34B H 0.2692 0.3522 0.7843 0.181 Uiso 0.5 1 calc R U P C 1
C35 C 0.3467(17) 0.3383(16) 0.758(2) 0.134(11) Uiso 0.5 1 d D . P C 1
H35A H 0.3773 0.3607 0.7729 0.161 Uiso 0.5 1 calc R U P C 1
H35B H 0.3425 0.3115 0.8011 0.161 Uiso 0.5 1 calc R U P C 1
C36 C 0.3596(15) 0.3098(12) 0.6806(15) 0.101(8) Uiso 0.5 1 d D . P C 1
H36A H 0.3970 0.2982 0.6817 0.121 Uiso 0.5 1 calc R U P C 1
H36B H 0.3372 0.2778 0.6759 0.121 Uiso 0.5 1 calc R U P C 1
C37 C 0.3506(9) 0.3450(10) 0.6084(14) 0.080(6) Uiso 0.5 1 d D . P C 1
C38 C 0.2145(13) 0.388(2) 0.660(3) 0.153(12) Uiso 0.5 1 d D . P C 1
H38A H 0.1925 0.4059 0.6999 0.229 Uiso 0.5 1 calc R U P C 1
H38B H 0.2072 0.4017 0.6067 0.229 Uiso 0.5 1 calc R U P C 1
H38C H 0.2063 0.3496 0.6612 0.229 Uiso 0.5 1 calc R U P C 1
C39 C 0.291(2) 0.4532(14) 0.674(3) 0.156(12) Uiso 0.5 1 d D . P C 1
H39A H 0.2779 0.4732 0.7204 0.234 Uiso 0.5 1 calc R U P C 1
H39B H 0.3300 0.4545 0.6739 0.234 Uiso 0.5 1 calc R U P C 1
H39C H 0.2776 0.4687 0.6246 0.234 Uiso 0.5 1 calc R U P C 1
C40 C 0.3619(15) 0.3075(14) 0.5383(17) 0.119(9) Uiso 0.5 1 d D . P C 1
H40A H 0.3573 0.3264 0.4875 0.178 Uiso 0.5 1 calc R U P C 1
H40B H 0.3984 0.2945 0.5422 0.178 Uiso 0.5 1 calc R U P C 1
H40C H 0.3374 0.2775 0.5405 0.178 Uiso 0.5 1 calc R U P C 1
C41 C 0.4053(14) 0.3739(16) 0.612(3) 0.147(13) Uiso 0.5 1 d D . P C 1
H41A H 0.4074 0.3996 0.5676 0.221 Uiso 0.5 1 calc R U P C 1
H41B H 0.4089 0.3923 0.6630 0.221 Uiso 0.5 1 calc R U P C 1
H41C H 0.4338 0.3479 0.6060 0.221 Uiso 0.5 1 calc R U P C 1
N1' N 0.3012(11) 0.3770(10) 0.6160(17) 0.079(5) Uiso 0.5 1 d D . P D 2
H1'1 H 0.3116 0.3947 0.5712 0.094 Uiso 0.5 1 calc R U P D 2
H1'2 H 0.2665 0.3690 0.6086 0.094 Uiso 0.5 1 calc R U P D 2
C33' C 0.3023(12) 0.4174(12) 0.6828(16) 0.088(6) Uiso 0.5 1 d D . P D 2
C34' C 0.3551(15) 0.4408(17) 0.659(3) 0.156(12) Uiso 0.5 1 d D . P D 2
H34C H 0.3760 0.4500 0.7071 0.187 Uiso 0.5 1 calc R U P D 2
H34D H 0.3497 0.4733 0.6266 0.187 Uiso 0.5 1 calc R U P D 2
C35' C 0.3837(19) 0.3992(15) 0.610(3) 0.134(11) Uiso 0.5 1 d D . P D 2
H35C H 0.4192 0.4007 0.6346 0.161 Uiso 0.5 1 calc R U P D 2
H35D H 0.3880 0.4183 0.5582 0.161 Uiso 0.5 1 calc R U P D 2
C36' C 0.3834(14) 0.3419(15) 0.580(2) 0.147(13) Uiso 0.5 1 d D . P D 2
H36C H 0.3840 0.3400 0.5202 0.176 Uiso 0.5 1 calc R U P D 2
H36D H 0.4133 0.3212 0.6016 0.176 Uiso 0.5 1 calc R U P D 2
C37' C 0.3307(10) 0.3239(9) 0.6135(14) 0.080(6) Uiso 0.5 1 d D . P D 2
C38' C 0.2477(15) 0.444(2) 0.675(3) 0.153(12) Uiso 0.5 1 d D . P D 2
H38D H 0.2441 0.4714 0.7163 0.229 Uiso 0.5 1 calc R U P D 2
H38E H 0.2445 0.4602 0.6218 0.229 Uiso 0.5 1 calc R U P D 2
H38F H 0.2199 0.4174 0.6820 0.229 Uiso 0.5 1 calc R U P D 2
C39' C 0.314(2) 0.395(2) 0.767(2) 0.151(13) Uiso 0.5 1 d D . P D 2
H39D H 0.3140 0.4240 0.8063 0.227 Uiso 0.5 1 calc R U P D 2
H39E H 0.2869 0.3691 0.7816 0.227 Uiso 0.5 1 calc R U P D 2
H39F H 0.3489 0.3780 0.7670 0.227 Uiso 0.5 1 calc R U P D 2
C40' C 0.2995(14) 0.2845(14) 0.563(2) 0.119(9) Uiso 0.5 1 d D . P D 2
H40D H 0.2664 0.2756 0.5903 0.178 Uiso 0.5 1 calc R U P D 2
H40E H 0.2915 0.3003 0.5105 0.178 Uiso 0.5 1 calc R U P D 2
H40F H 0.3205 0.2523 0.5552 0.178 Uiso 0.5 1 calc R U P D 2
C41' C 0.3343(14) 0.2989(13) 0.6976(16) 0.101(8) Uiso 0.5 1 d D . P D 2
H41D H 0.2989 0.2883 0.7154 0.152 Uiso 0.5 1 calc R U P D 2
H41E H 0.3573 0.2677 0.6956 0.152 Uiso 0.5 1 calc R U P D 2
H41F H 0.3489 0.3247 0.7354 0.152 Uiso 0.5 1 calc R U P D 2

loop_
_atom_site_aniso_label
_atom_site_aniso_U_11
_atom_site_aniso_U_22
_atom_site_aniso_U_33
_atom_site_aniso_U_23
_atom_site_aniso_U_13
_atom_site_aniso_U_12
C1 0.056(7) 0.065(8) 0.050(6) 0.002(6) -0.003(5) -0.008(6)
C2 0.042(6) 0.041(5) 0.045(5) 0.001(4) -0.008(4) -0.002(4)
C3 0.038(5) 0.048(6) 0.061(6) 0.013(5) -0.009(5) -0.004(4)
C4 0.035(5) 0.035(5) 0.076(7) 0.004(5) -0.001(5) -0.003(4)
C5 0.041(6) 0.051(6) 0.081(8) 0.006(6) 0.002(5) -0.002(5)
C6 0.041(6) 0.061(7) 0.095(9) -0.007(6) 0.002(6) -0.017(5)
C7 0.033(7) 0.102(11) 0.108(12) 0.016(9) 0.000(7) -0.018(6)
C8 0.049(8) 0.130(13) 0.114(12) 0.013(10) 0.020(7) -0.027(8)
C9 0.052(7) 0.055(6) 0.056(7) 0.013(5) 0.014(5) 0.018(5)
C10 0.033(5) 0.043(5) 0.049(6) 0.000(5) 0.005(4) 0.007(4)
C11 0.035(5) 0.049(6) 0.068(7) 0.017(5) 0.011(5) 0.013(4)
C12 0.033(5) 0.054(6) 0.055(6) 0.017(4) 0.004(4) -0.006(5)
C13 0.038(6) 0.060(7) 0.072(7) 0.029(6) 0.012(5) 0.002(5)
C14 0.042(6) 0.067(7) 0.092(9) 0.035(7) 0.005(6) -0.006(6)
C15 0.050(8) 0.095(11) 0.132(13) 0.066(10) 0.018(8) 0.002(7)
C16 0.057(9) 0.150(16) 0.140(14) 0.085(13) 0.036(9) -0.009(10)
C17 0.098(11) 0.078(10) 0.080(10) -0.023(8) 0.029(9) 0.022(9)
C18 0.061(7) 0.069(8) 0.072(8) -0.031(7) -0.002(6) 0.008(6)
C19 0.045(6) 0.047(6) 0.090(9) -0.014(6) 0.001(6) 0.009(5)
C20 0.040(5) 0.041(5) 0.080(8) -0.004(5) -0.006(6) -0.009(4)
C21 0.040(6) 0.030(5) 0.100(9) -0.014(5) -0.016(5) -0.007(4)
S3 0.074(4) 0.037(2) 0.096(3) 0.001(2) -0.012(3) 0.003(2)
C22 0.012(7) 0.068(12) 0.15(2) -0.009(16) -0.002(12) 0.001(7)
C22' 0.012(7) 0.068(12) 0.15(2) -0.009(16) -0.002(12) 0.001(7)
S3' 0.074(4) 0.037(2) 0.096(3) 0.001(2) -0.012(3) 0.003(2)
C23 0.064(8) 0.033(6) 0.136(14) -0.002(8) -0.038(9) 0.006(6)
C24 0.079(10) 0.059(8) 0.126(14) 0.002(9) -0.037(9) -0.014(8)
C25 0.053(8) 0.142(15) 0.074(10) 0.041(10) -0.016(7) -0.023(8)
C26 0.040(6) 0.068(7) 0.050(6) 0.006(5) -0.011(4) -0.002(5)
C27 0.031(5) 0.070(7) 0.057(6) 0.014(5) -0.008(4) -0.005(5)
C28 0.025(5) 0.050(6) 0.045(5) -0.007(4) 0.001(4) -0.003(4)
C29 0.039(5) 0.047(6) 0.051(6) -0.005(4) 0.003(4) -0.006(4)
S4 0.030(3) 0.079(3) 0.068(3) 0.023(2) -0.0094(19) -0.013(2)
C30 0.010(8) 0.050(9) 0.064(9) 0.004(7) -0.009(7) -0.001(7)
S4' 0.030(3) 0.079(3) 0.068(3) 0.023(2) -0.0094(19) -0.013(2)
C30' 0.010(8) 0.050(9) 0.064(9) 0.004(7) -0.009(7) -0.001(7)
C31 0.084(10) 0.045(6) 0.062(7) 0.012(5) 0.013(6) -0.012(6)
C32 0.050(8) 0.093(10) 0.086(9) 0.002(7) 0.017(7) -0.034(7)
Eu1 0.0278(2) 0.0348(2) 0.0455(2) 0.0020(2) 0.0020(2) 0.00046(17)
F1 0.078(6) 0.246(14) 0.098(7) 0.090(8) -0.015(5) 0.007(7)
F2 0.120(7) 0.114(7) 0.095(6) 0.047(5) -0.005(5) -0.050(6)
F3 0.226(12) 0.110(7) 0.064(5) 0.007(5) 0.049(6) 0.018(8)
F4 0.069(4) 0.110(6) 0.090(5) 0.041(5) 0.034(4) 0.050(4)
F5 0.063(5) 0.098(6) 0.161(8) 0.017(6) 0.054(5) 0.007(4)
F6 0.087(6) 0.165(9) 0.082(6) -0.041(6) 0.004(4) 0.061(6)
F7 0.140(9) 0.183(11) 0.071(6) -0.040(6) -0.005(6) 0.073(9)
F8 0.190(11) 0.102(7) 0.117(8) -0.009(6) 0.093(8) 0.013(8)
F9 0.107(6) 0.119(7) 0.097(6) -0.010(5) 0.041(5) 0.036(6)
F10 0.125(9) 0.312(19) 0.056(6) 0.013(8) -0.035(5) 0.006(10)
F11 0.087(6) 0.146(9) 0.180(12) 0.113(9) -0.047(7) -0.014(6)
F12 0.046(4) 0.183(10) 0.133(8) 0.085(7) -0.027(4) -0.006(5)
O1 0.045(4) 0.048(4) 0.043(3) 0.000(3) 0.001(3) -0.003(3)
O2 0.035(4) 0.055(4) 0.068(5) 0.012(3) 0.001(3) -0.003(3)
O3 0.044(4) 0.046(4) 0.050(4) 0.011(3) 0.014(3) 0.013(3)
O4 0.039(3) 0.046(4) 0.075(5) 0.022(4) 0.021(4) 0.006(3)
O5 0.059(5) 0.071(5) 0.049(4) -0.007(4) 0.009(3) 0.021(4)
O6 0.035(4) 0.043(4) 0.089(6) -0.011(4) 0.007(3) 0.005(3)
O7 0.032(4) 0.072(5) 0.055(4) 0.009(3) -0.003(3) -0.004(3)
O8 0.038(4) 0.046(4) 0.057(4) 0.006(3) -0.005(3) -0.002(3)
S1 0.0457(18) 0.147(4) 0.084(3) 0.020(2) 0.0074(15) -0.0181(19)
S2 0.0523(19) 0.094(3) 0.106(3) 0.046(2) 0.0400(18) 0.0149(17)
O9 0.071(6) 0.185(12) 0.043(5) 0.027(6) 0.004(4) 0.031(7)

loop_
_atom_type_symbol
_atom_type_description
_atom_type_scat_dispersion_real
_atom_type_scat_dispersion_imag
_atom_type_scat_source
C C 0.0033 0.0016 'International Tables Vol C Tables 4.2.6.8 and 6.1.1.4'
H H 0.0000 0.0000 'International Tables Vol C Tables 4.2.6.8 and 6.1.1.4'
Eu Eu -0.1578 3.6682 'International Tables Vol C Tables 4.2.6.8 and 6.1.1.4'
F F 0.0171 0.0103 'International Tables Vol C Tables 4.2.6.8 and 6.1.1.4'
N N 0.0061 0.0033 'International Tables Vol C Tables 4.2.6.8 and 6.1.1.4'
O O 0.0106 0.0060 'International Tables Vol C Tables 4.2.6.8 and 6.1.1.4'
S S 0.1246 0.1234 'International Tables Vol C Tables 4.2.6.8 and 6.1.1.4'

loop_
_geom_angle_atom_site_label_1
_geom_angle_atom_site_label_2
_geom_angle_atom_site_label_3
_geom_angle
F1 C1 F2 106.1(11)
F1 C1 F3 108.4(12)
F2 C1 F3 102.5(11)
F1 C1 C2 116.0(10)
F2 C1 C2 111.6(9)
F3 C1 C2 111.3(10)
O1 C2 C3 129.3(9)
O1 C2 C1 113.6(9)
C3 C2 C1 117.2(9)
C2 C3 C4 122.0(9)
C2 C3 H3 119.0
C4 C3 H3 119.0
O2 C4 C3 124.0(9)
O2 C4 C5 116.9(10)
C3 C4 C5 119.1(10)
C6 C5 C4 131.2(12)
C6 C5 S1 111.9(9)
C4 C5 S1 116.8(9)
C5 C6 C7 112.1(13)
C5 C6 H6 123.9
C7 C6 H6 123.9
C8 C7 C6 113.1(12)
C8 C7 H7 123.5
C6 C7 H7 123.5
C7 C8 S1 112.6(11)
C7 C8 H8 123.7
S1 C8 H8 123.7
F6 C9 F4 109.2(11)
F6 C9 F5 102.6(10)
F4 C9 F5 105.6(10)
F6 C9 C10 112.6(10)
F4 C9 C10 115.6(9)
F5 C9 C10 110.3(9)
O3 C10 C11 128.9(8)
O3 C10 C9 114.2(8)
C11 C10 C9 116.9(8)
C10 C11 C12 121.1(9)
C10 C11 H11 119.4
C12 C11 H11 119.4
O4 C12 C11 125.1(9)
O4 C12 C13 117.4(9)
C11 C12 C13 117.5(9)
C14 C13 C12 129.9(11)
C14 C13 S2 111.4(8)
C12 C13 S2 118.6(8)
C13 C14 C15 112.2(12)
C13 C14 H14 123.9
C15 C14 H14 123.9
C16 C15 C14 112.5(12)
C16 C15 H15 123.7
C14 C15 H15 123.7
C15 C16 S2 112.9(10)
C15 C16 H16 123.5
S2 C16 H16 123.5
F9 C17 F8 108.7(14)
F9 C17 F7 105.2(11)
F8 C17 F7 104.3(15)
F9 C17 C18 116.0(14)
F8 C17 C18 110.9(11)
F7 C17 C18 110.9(13)
O5 C18 C19 128.1(12)
O5 C18 C17 113.1(12)
C19 C18 C17 118.8(12)
C18 C19 C20 122.8(11)
C18 C19 H19 118.6
C20 C19 H19 118.6
O6 C20 C19 123.5(10)
O6 C20 C21 118.0(11)
C19 C20 C21 118.4(10)
C22' C21 C20 130.7(18)
C22 C21 C20 139.3(16)
C22' C21 S3' 110.0(19)
C20 C21 S3' 119.3(12)
C22 C21 S3 103.1(14)
C20 C21 S3 117.4(8)
C24 S3 C21 89.8(8)
C23 C22 C21 124(2)
C23 C22 H22 117.8
C21 C22 H22 117.8
C21 C22' C24 119(3)
C21 C22' H22' 120.3
C24 C22' H22' 120.3
C21 S3' C23 87.8(11)
C22 C23 C24 104.9(16)
C24 C23 S3' 121.2(12)
C22 C23 H23 127.6
C24 C23 H23 127.6
C23 C24 C22' 102(2)
C23 C24 S3 117.8(13)
C23 C24 H24 121.1
S3 C24 H24 121.1
F11 C25 F10 105.8(13)
F11 C25 F12 107.1(15)
F10 C25 F12 106.0(13)
F11 C25 C26 110.6(12)
F10 C25 C26 110.5(14)
F12 C25 C26 116.2(11)
O7 C26 C27 129.0(9)
O7 C26 C25 113.5(9)
C27 C26 C25 117.4(9)
C26 C27 C28 123.4(9)
C26 C27 H27 118.3
C28 C27 H27 118.3
O8 C28 C27 122.4(9)
O8 C28 C29 117.6(9)
C27 C28 C29 120.0(8)
C30 C29 C28 130.1(10)
C30' C29 C28 134.5(14)
C30' C29 S4' 108.9(14)
C28 C29 S4' 116.5(8)
C30 C29 S4 105.2(9)
C28 C29 S4 124.7(7)
C32 S4 C29 92.0(6)
C29 C30 C31 117.3(13)
C29 C30 H30 121.4
C31 C30 H30 121.4
C29 S4' C31 91.8(8)
C29 C30' C32 116(2)
C29 C30' H30' 122.0
C32 C30' H30' 122.0
C32 C31 C30 107.6(12)
C32 C31 S4' 119.8(11)
C32 C31 H31 126.2
C30 C31 H31 126.2
C31 C32 C30' 102.8(14)
C31 C32 S4 117.6(9)
C31 C32 H32 121.2
S4 C32 H32 121.2
O8 Eu1 O3 85.4(2)
O8 Eu1 O2 140.8(2)
O3 Eu1 O2 109.1(2)
O8 Eu1 O1 77.2(2)
O3 Eu1 O1 78.2(2)
O2 Eu1 O1 70.9(2)
O8 Eu1 O5 114.1(3)
O3 Eu1 O5 138.8(3)
O2 Eu1 O5 79.2(3)
O1 Eu1 O5 139.4(3)
O8 Eu1 O4 146.8(2)
O3 Eu1 O4 71.6(2)
O2 Eu1 O4 71.3(2)
O1 Eu1 O4 119.3(2)
O5 Eu1 O4 73.5(3)
O8 Eu1 O6 73.8(2)
O3 Eu1 O6 150.4(2)
O2 Eu1 O6 77.2(2)
O1 Eu1 O6 76.8(3)
O5 Eu1 O6 70.2(3)
O4 Eu1 O6 135.5(2)
O8 Eu1 O7 71.5(2)
O3 Eu1 O7 77.0(3)
O2 Eu1 O7 146.2(2)
O1 Eu1 O7 141.2(2)
O5 Eu1 O7 75.9(3)
O4 Eu1 O7 80.0(2)
O6 Eu1 O7 114.4(3)
C2 O1 Eu1 129.7(6)
C4 O2 Eu1 135.4(6)
C10 O3 Eu1 130.7(6)
C12 O4 Eu1 135.9(6)
C18 O5 Eu1 130.5(8)
C20 O6 Eu1 136.7(7)
C26 O7 Eu1 130.6(6)
C28 O8 Eu1 139.7(6)
C8 S1 C5 90.0(7)
C16 S2 C13 91.0(7)
H9A O9 H9B 102(2)
C33 N1 C37 120(2)
C33 N1 H1A 107.2
C37 N1 H1A 107.2
C33 N1 H1B 107.2
C37 N1 H1B 107.2
H1A N1 H1B 106.8
N1 C33 C39 111(3)
N1 C33 C38 94(3)
C39 C33 C38 114(3)
N1 C33 C34 108(3)
C39 C33 C34 107(4)
C38 C33 C34 121(4)
C35 C34 C33 123(4)
C35 C34 H34A 106.5
C33 C34 H34A 106.5
C35 C34 H34B 106.5
C33 C34 H34B 106.5
H34A C34 H34B 106.5
C36 C35 C34 116(4)
C36 C35 H35A 108.2
C34 C35 H35A 108.2
C36 C35 H35B 108.2
C34 C35 H35B 108.2
H35A C35 H35B 107.3
C37 C36 C35 111(3)
C37 C36 H36A 109.3
C35 C36 H36A 109.3
C37 C36 H36B 109.3
C35 C36 H36B 109.3
H36A C36 H36B 108.0
C36 C37 C40 102(2)
C36 C37 N1 108(2)
C40 C37 N1 113(2)
C36 C37 C41 97(2)
C40 C37 C41 98.6(16)
N1 C37 C41 134(3)
C33 C38 H38A 109.5
C33 C38 H38B 109.5
H38A C38 H38B 109.5
C33 C38 H38C 109.5
H38A C38 H38C 109.5
H38B C38 H38C 109.5
C33 C39 H39A 109.5
C33 C39 H39B 109.5
H39A C39 H39B 109.5
C33 C39 H39C 109.5
H39A C39 H39C 109.5
H39B C39 H39C 109.5
C37 C40 H40A 109.5
C37 C40 H40B 109.5
H40A C40 H40B 109.5
C37 C40 H40C 109.5
H40A C40 H40C 109.5
H40B C40 H40C 109.5
C37 C41 H41A 109.5
C37 C41 H41B 109.5
H41A C41 H41B 109.5
C37 C41 H41C 109.5
H41A C41 H41C 109.5
H41B C41 H41C 109.5
C33' N1' C37' 127(2)
C33' N1' H1'1 105.6
C37' N1' H1'1 105.6
C33' N1' H1'2 105.6
C37' N1' H1'2 105.6
H1'1 N1' H1'2 106.1
N1' C33' C34' 95(3)
N1' C33' C38' 103(3)
C34' C33' C38' 127(4)
N1' C33' C39' 115(3)
C34' C33' C39' 102(3)
C38' C33' C39' 114(3)
C33' C34' C35' 107(3)
C33' C34' H34C 110.3
C35' C34' H34C 110.3
C33' C34' H34D 110.3
C35' C34' H34D 110.3
H34C C34' H34D 108.6
C34' C35' C36' 146(4)
C34' C35' H35C 100.3
C36' C35' H35C 100.3
C34' C35' H35D 100.3
C36' C35' H35D 100.3
H35C C35' H35D 104.3
C37' C36' C35' 100(3)
C37' C36' H36C 111.9
C35' C36' H36C 111.9
C37' C36' H36D 111.9
C35' C36' H36D 111.9
H36C C36' H36D 109.6
C36' C37' C40' 116(2)
C36' C37' N1' 100(2)
C40' C37' N1' 110(2)
C36' C37' C41' 114(2)
C40' C37' C41' 105(3)
N1' C37' C41' 111(2)
C33' C38' H38D 109.5
C33' C38' H38E 109.5
H38D C38' H38E 109.5
C33' C38' H38F 109.5
H38D C38' H38F 109.5
H38E C38' H38F 109.5
C33' C39' H39D 109.5
C33' C39' H39E 109.5
H39D C39' H39E 109.5
C33' C39' H39F 109.5
H39D C39' H39F 109.5
H39E C39' H39F 109.5
C37' C40' H40D 109.5
C37' C40' H40E 109.5
H40D C40' H40E 109.5
C37' C40' H40F 109.5
H40D C40' H40F 109.5
H40E C40' H40F 109.5
C37' C41' H41D 109.5
C37' C41' H41E 109.5
H41D C41' H41E 109.5
C37' C41' H41F 109.5
H41D C41' H41F 109.5
H41E C41' H41F 109.5

loop_
_geom_bond_atom_site_label_1
_geom_bond_atom_site_label_2
_geom_bond_distance
C1 F1 1.282(14)
C1 F2 1.301(14)
C1 F3 1.312(15)
C1 C2 1.538(15)
C2 O1 1.260(11)
C2 C3 1.351(14)
C3 C4 1.427(15)
C3 H3 0.9300
C4 O2 1.244(12)
C4 C5 1.473(14)
C5 C6 1.363(16)
C5 S1 1.718(13)
C6 C7 1.379(17)
C6 H6 0.9300
C7 C8 1.34(2)
C7 H7 0.9300
C8 S1 1.704(15)
C8 H8 0.9300
C9 F6 1.281(15)
C9 F4 1.299(12)
C9 F5 1.318(14)
C9 C10 1.535(13)
C10 O3 1.256(11)
C10 C11 1.395(14)
C11 C12 1.408(14)
C11 H11 0.9300
C12 O4 1.234(11)
C12 C13 1.489(13)
C13 C14 1.370(15)
C13 S2 1.701(11)
C14 C15 1.399(16)
C14 H14 0.9300
C15 C16 1.33(2)
C15 H15 0.9300
C16 S2 1.701(15)
C16 H16 0.9300
C17 F9 1.283(15)
C17 F8 1.322(18)
C17 F7 1.324(19)
C17 C18 1.527(19)
C18 O5 1.285(14)
C18 C19 1.362(18)
C19 C20 1.408(17)
C19 H19 0.9300
C20 O6 1.240(12)
C20 C21 1.485(16)
C21 C22' 1.37(3)
C21 C22 1.39(3)
C21 S3' 1.67(2)
C21 S3 1.722(15)
S3 C24 1.650(16)
C22 C23 1.25(3)
C22 H22 0.9300
C22' C24 1.39(3)
C22' H22' 0.9300
S3' C23 1.69(2)
C23 C24 1.34(2)
C23 H23 0.9300
C24 H24 0.9300
C25 F11 1.30(2)
C25 F10 1.31(2)
C25 F12 1.314(14)
C25 C26 1.515(16)
C26 O7 1.259(12)
C26 C27 1.369(14)
C27 C28 1.425(13)
C27 H27 0.9300
C28 O8 1.241(11)
C28 C29 1.468(14)
C29 C30 1.360(17)
C29 C30' 1.40(2)
C29 S4' 1.600(16)
C29 S4 1.726(11)
S4 C32 1.591(16)
C30 C31 1.366(17)
C30 H30 0.9300
S4' C31 1.640(16)
C30' C32 1.42(2)
C30' H30' 0.9300
C31 C32 1.307(18)
C31 H31 0.9300
C32 H32 0.9300
Eu1 O8 2.356(7)
Eu1 O3 2.367(6)
Eu1 O2 2.386(7)
Eu1 O1 2.387(6)
Eu1 O5 2.393(7)
Eu1 O4 2.393(6)
Eu1 O6 2.393(7)
Eu1 O7 2.425(6)
O9 H9A 0.902(14)
O9 H9B 0.898(14)
N1 C33 1.468(14)
N1 C37 1.507(13)
N1 H1A 0.8900
N1 H1B 0.8900
C33 C39 1.492(14)
C33 C38 1.504(14)
C33 C34 1.507(14)
C34 C35 1.488(14)
C34 H34A 0.9700
C34 H34B 0.9700
C35 C36 1.487(14)
C35 H35A 0.9700
C35 H35B 0.9700
C36 C37 1.484(14)
C36 H36A 0.9700
C36 H36B 0.9700
C37 C40 1.501(14)
C37 C41 1.531(14)
C38 H38A 0.9600
C38 H38B 0.9600
C38 H38C 0.9600
C39 H39A 0.9600
C39 H39B 0.9600
C39 H39C 0.9600
C40 H40A 0.9600
C40 H40B 0.9600
C40 H40C 0.9600
C41 H41A 0.9600
C41 H41B 0.9600
C41 H41C 0.9600
N1' C33' 1.480(14)
N1' C37' 1.507(13)
N1' H1'1 0.8900
N1' H1'2 0.8900
C33' C34' 1.483(14)
C33' C38' 1.509(14)
C33' C39' 1.511(14)
C34' C35' 1.487(14)
C34' H34C 0.9700
C34' H34D 0.9700
C35' C36' 1.500(14)
C35' H35C 0.9700
C35' H35D 0.9700
C36' C37' 1.487(14)
C36' H36C 0.9700
C36' H36D 0.9700
C37' C40' 1.494(14)
C37' C41' 1.508(14)
C38' H38D 0.9600
C38' H38E 0.9600
C38' H38F 0.9600
C39' H39D 0.9600
C39' H39E 0.9600
C39' H39F 0.9600
C40' H40D 0.9600
C40' H40E 0.9600
C40' H40F 0.9600
C41' H41D 0.9600
C41' H41E 0.9600
C41' H41F 0.9600
